data_8100862
loop_
_publ_author_name
'Irngartinger, Hermann'
'Oeser, Thomas'
'D\'abrowski, Janusz'

_publ_section_title
;
Crystal structure of 3-(3-oxo-3-naphthyl-propenylamino)-1-naphthyl-
prop-2-en-1-one, C~26~H~19~NO~2 ~and of 1-{(4,4-dimethyl)3-oxopent-
1-enylamino}-4,4-dimethyl-pent-1-en-3-one, C~14~H~23~NO~2~, two 
bisacylvinylamines with bifurcated hydrogen bonding
;
_journal_issue 1
_journal_name_full 'Zeitschrift f\"ur Kristallographie - New Crystal Structures'
_journal_page_first 126
_journal_page_last 128
_journal_volume 216
_journal_year 2001
_chemical_formula_sum 'C26 H19 N O2'
_chemical_formula_weight 377.42
_space_group_IT_number 14
_symmetry_cell_setting monoclinic
_symmetry_space_group_name_Hall '-P 2ybc'
_symmetry_space_group_name_H-M 'P 1 21/c 1'
_cell_angle_alpha 90.0
_cell_angle_beta 102.84(2)
_cell_angle_gamma 90.0
_cell_formula_units_Z 4
_cell_length_a 11.859(2)
_cell_length_b 11.583(2)
_cell_length_c 15.194(4)
_cell_measurement_temperature 293(2)
_cell_volume 2034.9(7)
_diffrn_ambient_temperature 293(2)
_exptl_crystal_density_diffrn 1.232
_cod_original_sg_symbol_H-M 'P 21/c'
_cod_database_code 8100862

loop_
_symmetry_equiv_pos_as_xyz
'x, y, z'
'-x, y+1/2, -z+1/2'
'-x, -y, -z'
'x, -y-1/2, z-1/2'

loop_
_atom_site_label
_atom_site_type_symbol
_atom_site_fract_x
_atom_site_fract_y
_atom_site_fract_z
_atom_site_U_iso_or_equiv
_atom_site_adp_type
_atom_site_occupancy
_atom_site_symmetry_multiplicity
_atom_site_Wyckoff_symbol
_atom_site_calc_flag
_atom_site_refinement_flags
_atom_site_disorder_assembly
_atom_site_disorder_group
O1 O 0.41332(11) 0.77523(11) 0.20044(8) 0.0641(4) Uani 1 4 e d . . .
O2 O 0.59380(11) 0.76492(11) 0.40101(8) 0.0690(4) Uani 1 4 e d . . .
N1 N 0.55625(14) 0.94450(15) 0.28025(10) 0.0600(4) Uani 1 4 e d . . .
C1 C 0.52023(17) 0.99399(19) 0.19810(13) 0.0654(5) Uani 1 4 e d . . .
H1 H 0.5469(17) 1.0721(18) 0.1960(12) 0.079 Uiso 1 4 e d . . .
C2 C 0.45079(17) 0.94400(17) 0.12680(13) 0.0632(5) Uani 1 4 e d . . .
H2 H 0.4317(16) 0.9857(16) 0.0731(12) 0.076 Uiso 1 4 e d . . .
C3 C 0.39743(14) 0.83289(16) 0.13029(11) 0.0532(4) Uani 1 4 e d . . .
C4 C 0.32030(15) 0.78723(15) 0.04655(11) 0.0523(4) Uani 1 4 e d . . .
C5 C 0.3606(2) 0.78407(19) -0.03084(13) 0.0689(6) Uani 1 4 e d . . .
H5 H 0.4388(18) 0.8153(18) -0.0317(12) 0.083 Uiso 1 4 e d . . .
C6 C 0.2977(3) 0.7332(2) -0.10901(14) 0.0857(7) Uani 1 4 e d . . .
H6 H 0.3308(19) 0.7241(19) -0.1637(16) 0.103 Uiso 1 4 e d . . .
C7 C 0.1919(3) 0.6890(2) -0.11050(14) 0.0849(7) Uani 1 4 e d . . .
H7 H 0.1451(19) 0.650(2) -0.1610(15) 0.102 Uiso 1 4 e d . . .
C8 C 0.14316(17) 0.69250(17) -0.03350(13) 0.0670(6) Uani 1 4 e d . . .
C9 C 0.0320(2) 0.6482(2) -0.0327(2) 0.0907(8) Uani 1 4 e d . . .
H9 H -0.009(2) 0.617(2) -0.0901(16) 0.109 Uiso 1 4 e d . . .
C10 C -0.0115(2) 0.6527(2) 0.0412(3) 0.1018(9) Uani 1 4 e d . . .
H10 H -0.087(2) 0.620(2) 0.0443(16) 0.122 Uiso 1 4 e d . . .
C11 C 0.0519(2) 0.7025(2) 0.1200(2) 0.0893(7) Uani 1 4 e d . . .
H11 H 0.019(2) 0.704(2) 0.1760(15) 0.107 Uiso 1 4 e d . . .
C12 C 0.15932(17) 0.74615(18) 0.12361(15) 0.0659(5) Uani 1 4 e d . . .
H12 H 0.2058(17) 0.7823(16) 0.1804(13) 0.079 Uiso 1 4 e d . . .
C13 C 0.20882(15) 0.74194(15) 0.04710(11) 0.0530(4) Uani 1 4 e d . . .
C14 C 0.62239(17) 0.99907(19) 0.35243(14) 0.0723(6) Uani 1 4 e d . . .
H14 H 0.6376(18) 1.079(2) 0.3396(13) 0.087 Uiso 1 4 e d . . .
C15 C 0.66145(18) 0.95309(19) 0.43414(14) 0.0724(6) Uani 1 4 e d . . .
H15 H 0.7046(17) 1.0039(18) 0.4789(13) 0.087 Uiso 1 4 e d . . .
C16 C 0.64382(15) 0.83489(18) 0.45772(12) 0.0600(5) Uani 1 4 e d . A .
C17 C 0.68788(16) 0.79991(19) 0.55372(12) 0.0642(5) Uani 1 4 e d . . .
C18 C 0.6635(6) 0.8567(8) 0.6222(4) 0.0683(15) Uani 0.60 4 e d P A 1
H18 H 0.6188 0.9232 0.6097 0.082 Uiso 0.60 4 e calc PR A 1
C19 C 0.7007(6) 0.8233(8) 0.7138(4) 0.0786(17) Uani 0.60 4 e d P A 1
H19 H 0.6777 0.8673 0.7579 0.094 Uiso 0.60 4 e calc PR A 1
C20 C 0.7604(16) 0.7408(18) 0.7364(9) 0.136(8) Uani 0.60 4 e d P A 1
H20 H 0.7878 0.7259 0.7976 0.163 Uiso 0.60 4 e calc PR A 1
C21 C 0.7937(7) 0.6566(8) 0.6645(5) 0.0661(17) Uani 0.60 4 e d P A 1
C22 C 0.8625(5) 0.5549(4) 0.6876(5) 0.0758(14) Uani 0.60 4 e d P A 1
H22 H 0.8833 0.5301 0.7472 0.091 Uiso 0.60 4 e calc PR A 1
C23 C 0.8965(7) 0.4962(6) 0.6229(6) 0.094(2) Uani 0.60 4 e d P A 1
H23 H 0.9443 0.4324 0.6385 0.113 Uiso 0.60 4 e calc PR A 1
C24 C 0.8622(6) 0.5282(5) 0.5309(5) 0.0815(16) Uani 0.60 4 e d P A 1
H24 H 0.8882 0.4898 0.4855 0.098 Uiso 0.60 4 e calc PR A 1
C18A C 0.6696(13) 0.8931(12) 0.6153(10) 0.091(5) Uiso 0.40 4 e d P A 2
H18A H 0.6380 0.9639 0.5939 0.110 Uiso 0.40 4 e calc PR A 2
C19A C 0.7021(12) 0.8689(11) 0.7066(10) 0.109(5) Uiso 0.40 4 e d P A 2
H19A H 0.6936 0.9218 0.7507 0.130 Uiso 0.40 4 e calc PR A 2
C20A C 0.7573(18) 0.7387(14) 0.7313(14) 0.084(6) Uiso 0.40 4 e d P A 2
H20A H 0.7710 0.7119 0.7904 0.100 Uiso 0.40 4 e calc PR A 2
C21A C 0.7774(12) 0.6846(13) 0.6790(11) 0.072(4) Uiso 0.40 4 e d P A 2
C22A C 0.8330(9) 0.5844(11) 0.7044(8) 0.085(3) Uiso 0.40 4 e d P A 2
H22A H 0.8506 0.5665 0.7656 0.102 Uiso 0.40 4 e calc PR A 2
C23A C 0.8661(14) 0.5049(16) 0.6446(11) 0.100(6) Uiso 0.40 4 e d P A 2
H23A H 0.9086 0.4394 0.6662 0.120 Uiso 0.40 4 e calc PR A 2
C24A C 0.8345(10) 0.5267(11) 0.5550(8) 0.090(4) Uiso 0.40 4 e d P A 2
H24A H 0.8485 0.4677 0.5173 0.108 Uiso 0.40 4 e calc PR A 2
C25 C 0.7851(2) 0.62310(19) 0.51327(17) 0.0798(7) Uani 1 4 e d . . .
H25 H 0.7617(18) 0.6420(19) 0.4489(15) 0.096 Uiso 1 4 e d . . .
C26 C 0.75112(16) 0.69540(19) 0.57712(14) 0.0667(5) Uani 1 4 e d . A .
H100 H 0.5361(16) 0.8743(17) 0.2876(12) 0.066(6) Uiso 1 4 e d . . .

loop_
_atom_site_aniso_label
_atom_site_aniso_U_11
_atom_site_aniso_U_22
_atom_site_aniso_U_33
_atom_site_aniso_U_23
_atom_site_aniso_U_13
_atom_site_aniso_U_12
O1 0.0809(9) 0.0561(8) 0.0494(7) 0.0065(6) 0.0022(6) -0.0113(6)
O2 0.0783(9) 0.0603(8) 0.0632(8) -0.0025(7) 0.0048(7) -0.0150(7)
N1 0.0622(10) 0.0441(10) 0.0673(10) 0.0014(9) 0.0005(8) -0.0047(9)
C1 0.0664(12) 0.0511(12) 0.0732(13) 0.0104(10) 0.0037(10) -0.0063(10)
C2 0.0675(12) 0.0563(12) 0.0613(12) 0.0144(10) 0.0051(10) -0.0029(10)
C3 0.0525(10) 0.0553(12) 0.0511(10) 0.0045(9) 0.0102(8) 0.0048(9)
C4 0.0589(11) 0.0517(11) 0.0441(9) 0.0031(8) 0.0069(8) 0.0072(9)
C5 0.0763(13) 0.0781(15) 0.0523(12) 0.0058(10) 0.0143(10) 0.0047(11)
C6 0.114(2) 0.0928(18) 0.0492(13) -0.0006(12) 0.0163(13) 0.0095(16)
C7 0.114(2) 0.0753(16) 0.0507(13) -0.0082(11) -0.0134(13) 0.0110(15)
C8 0.0670(13) 0.0533(12) 0.0693(14) 0.0020(10) -0.0094(10) 0.0117(10)
C9 0.0661(16) 0.0677(16) 0.121(2) -0.0079(15) -0.0169(15) 0.0047(12)
C10 0.0547(15) 0.0738(18) 0.173(3) 0.0008(19) 0.0178(19) 0.0002(13)
C11 0.0677(16) 0.0759(17) 0.132(2) 0.0059(16) 0.0387(15) 0.0084(13)
C12 0.0583(12) 0.0632(13) 0.0765(13) 0.0033(10) 0.0159(10) 0.0062(10)
C13 0.0540(10) 0.0479(10) 0.0533(11) 0.0050(8) 0.0038(8) 0.0082(9)
C14 0.0741(14) 0.0497(12) 0.0823(15) -0.0052(11) -0.0057(11) -0.0108(11)
C15 0.0758(14) 0.0582(14) 0.0704(13) -0.0078(11) -0.0113(10) -0.0077(11)
C16 0.0512(11) 0.0668(14) 0.0600(11) -0.0073(10) 0.0083(9) -0.0051(10)
C17 0.0526(11) 0.0815(15) 0.0583(12) -0.0051(11) 0.0118(9) -0.0114(11)
C18 0.064(3) 0.086(5) 0.056(3) 0.001(3) 0.0163(18) 0.006(3)
C19 0.092(4) 0.100(6) 0.050(3) -0.003(3) 0.027(2) 0.010(4)
C20 0.106(7) 0.255(16) 0.048(4) 0.021(4) 0.019(3) -0.038(5)
C21 0.064(3) 0.061(4) 0.069(4) 0.009(3) 0.005(3) -0.012(3)
C22 0.091(4) 0.058(3) 0.074(3) 0.011(3) 0.007(3) 0.016(3)
C23 0.090(5) 0.053(3) 0.125(6) 0.010(3) -0.007(5) 0.003(3)
C24 0.087(4) 0.048(3) 0.105(4) -0.015(3) 0.013(4) -0.011(2)
C25 0.0847(15) 0.0563(14) 0.0880(16) -0.0037(13) -0.0029(13) -0.0123(12)
C26 0.0591(12) 0.0699(14) 0.0666(13) 0.0095(11) 0.0045(10) -0.0200(11)

loop_
_geom_bond_atom_site_label_1
_geom_bond_atom_site_label_2
_geom_bond_distance
_geom_bond_site_symmetry_2
_geom_bond_publ_flag
O1 C3 1.2363(19) . ?
O2 C16 1.234(2) . ?
N1 C1 1.354(2) . ?
N1 C14 1.355(2) . ?
N1 H100 0.86(2) . ?
C1 C2 1.338(3) . ?
C1 H1 0.96(2) . ?
C2 C3 1.440(3) . ?
C2 H2 0.932(19) . ?
C3 C4 1.489(2) . ?
C4 C5 1.365(3) . ?
C4 C13 1.424(2) . ?
C5 C6 1.386(3) . ?
C5 H5 1.00(2) . ?
C6 C7 1.350(3) . ?
C6 H6 1.00(2) . ?
C7 C8 1.416(3) . ?
C7 H7 0.95(2) . ?
C8 C9 1.417(3) . ?
C8 C13 1.418(2) . ?
C9 C10 1.336(4) . ?
C9 H9 0.97(2) . ?
C10 C11 1.390(4) . ?
C10 H10 0.98(3) . ?
C11 C12 1.360(3) . ?
C11 H11 1.01(2) . ?
C12 C13 1.415(3) . ?
C12 H12 1.01(2) . ?
C14 C15 1.336(3) . ?
C14 H14 0.97(2) . ?
C15 C16 1.442(3) . ?
C15 H15 0.96(2) . ?
C16 C17 1.492(3) . ?
C17 C18 1.317(7) . ?
C17 C26 1.427(3) . ?
C17 C18A 1.475(14) . ?
C18 C19 1.416(9) . ?
C18 H18 0.9300 . ?
C19 C20 1.193(19) . ?
C19 H19 0.9300 . ?
C20 C21 1.58(2) . ?
C20 H20 0.9300 . ?
C21 C26 1.387(8) . ?
C21 C22 1.432(11) . ?
C22 C23 1.329(12) . ?
C22 H22 0.9300 . ?
C23 C24 1.414(10) . ?
C23 H23 0.9300 . ?
C24 C25 1.417(7) . ?
C24 H24 0.9300 . ?
C18A C19A 1.384(18) . ?
C18A H18A 0.9300 . ?
C19A C20A 1.654(19) . ?
C19A H19A 0.9300 . ?
C20A C21A 1.08(2) . ?
C20A H20A 0.9300 . ?
C21A C22A 1.35(2) . ?
C21A C26 1.514(16) . ?
C22A C23A 1.410(19) . ?
C22A H22A 0.9300 . ?
C23A C24A 1.354(19) . ?
C23A H23A 0.9300 . ?
C24A C25 1.352(13) . ?
C24A H24A 0.9300 . ?
C25 C26 1.406(3) . ?
C25 H25 0.98(2) . ?
